data_7234983
loop_
_publ_author_name
'Wang, Ji-Jiang'
'Cao, Zhuang'
'Wang, Xiao'
'Tang, Long'
'Hou, Xiang-Yang'
'Ju, Ping'
'Ren, Yi-Xia'
'Chen, Xiao-Li'
'Zhang, Yu-Qi'

_publ_section_title
;
 A novel 3D Cd(ii) coordination polymer generated via in situ ligand
 synthesis involving C--O ester bond formation
;
_journal_issue 1
_journal_name_full 'RSC Advances'
_journal_page_first 307
_journal_paper_doi 10.1039/C8RA06112B
_journal_volume 9
_journal_year 2019
_chemical_formula_sum 'C36 H22 Cu2 N6 O13'
_chemical_formula_weight 873.68
_space_group_IT_number 2
_space_group_name_Hall '-P 1'
_space_group_name_H-M_alt 'P -1'
_symmetry_cell_setting triclinic
_symmetry_space_group_name_H-M 'P -1'
_atom_sites_solution_hydrogens geom
_atom_sites_solution_primary direct
_atom_sites_solution_secondary difmap
_audit_creation_method SHELXL-97
_audit_update_record
;
2018-04-29 deposited with the CCDC.
2018-12-10 downloaded from the CCDC.
;
_cell_angle_alpha 88.645(2)
_cell_angle_beta 83.015(2)
_cell_angle_gamma 64.759(2)
_cell_formula_units_Z 2
_cell_length_a 9.5425(11)
_cell_length_b 9.9857(12)
_cell_length_c 20.978(2)
_cell_measurement_temperature 293(2)
_cell_volume 1793.8(3)
_computing_structure_refinement 'SHELXL-97 (Sheldrick, 1997)'
_computing_structure_solution 'SHELXS-97 (Sheldrick, 1990)'
_diffrn_ambient_temperature 293(2)
_diffrn_measured_fraction_theta_full 0.991
_diffrn_measured_fraction_theta_max 0.991
_diffrn_radiation_monochromator graphite
_diffrn_radiation_source 'fine-focus sealed tube'
_diffrn_radiation_type MoK\a
_diffrn_radiation_wavelength 0.71073
_diffrn_reflns_av_R_equivalents 0.0258
_diffrn_reflns_av_sigmaI/netI 0.0612
_diffrn_reflns_limit_h_max 10
_diffrn_reflns_limit_h_min -11
_diffrn_reflns_limit_k_max 11
_diffrn_reflns_limit_k_min -12
_diffrn_reflns_limit_l_max 13
_diffrn_reflns_limit_l_min -25
_diffrn_reflns_number 9504
_diffrn_reflns_theta_full 25.50
_diffrn_reflns_theta_max 25.50
_diffrn_reflns_theta_min 1.96
_exptl_absorpt_coefficient_mu 1.263
_exptl_crystal_density_diffrn 1.618
_exptl_crystal_density_method 'not measured'
_exptl_crystal_F_000 884
_refine_diff_density_max 0.954
_refine_diff_density_min -0.462
_refine_diff_density_rms 0.101
_refine_ls_extinction_method none
_refine_ls_goodness_of_fit_ref 1.049
_refine_ls_hydrogen_treatment mixed
_refine_ls_matrix_type full
_refine_ls_number_parameters 516
_refine_ls_number_reflns 6614
_refine_ls_number_restraints 0
_refine_ls_restrained_S_all 1.049
_refine_ls_R_factor_all 0.0872
_refine_ls_R_factor_gt 0.0541
_refine_ls_shift/su_max 0.000
_refine_ls_shift/su_mean 0.000
_refine_ls_structure_factor_coef Fsqd
_refine_ls_weighting_details 'calc w=1/[\s^2^(Fo^2^)+(0.0983P)^2^+0.0000P] where P=(Fo^2^+2Fc^2^)/3'
_refine_ls_weighting_scheme calc
_refine_ls_wR_factor_gt 0.1546
_refine_ls_wR_factor_ref 0.1720
_reflns_number_gt 4533
_reflns_number_total 6614
_reflns_threshold_expression >2sigma(I)
_cod_data_source_file c8ra06112b2.cif
_cod_data_source_block t_CCDC1
_cod_depositor_comments
;
The following automatic conversions were performed:

data item '_symmetry_cell_setting' value 'Triclinic' was changed to
'triclinic' in accordance with the
/home/data/users/saulius/crontab/automatic-downloads/current/RSC/lib/dictionaries/cif_core.dic
dictionary named 'cif_core.dic' version 2.4.2 last updated on
2011-04-26.

Automatic conversion script
Id: cif_fix_values 6909 2019-04-08 15:41:33Z antanas 
;
_cod_original_sg_symbol_H-M P-1
_cod_database_code 7234983

loop_
_symmetry_equiv_pos_as_xyz
'x, y, z'
'-x, -y, -z'

loop_
_atom_site_label
_atom_site_type_symbol
_atom_site_fract_x
_atom_site_fract_y
_atom_site_fract_z
_atom_site_U_iso_or_equiv
_atom_site_adp_type
_atom_site_occupancy
_atom_site_symmetry_multiplicity
_atom_site_calc_flag
_atom_site_refinement_flags
_atom_site_disorder_assembly
_atom_site_disorder_group
Cu1 Cu 1.18604(6) 0.20011(7) 0.39914(3) 0.03284(19) Uani 1 1 d . . .
Cu2 Cu 0.65643(7) 0.93753(8) 0.13840(3) 0.0396(2) Uani 1 1 d . . .
O1 O 1.0581(4) 0.3990(4) 0.32953(19) 0.0460(10) Uani 1 1 d . . .
O2 O 0.9583(4) 0.2910(4) 0.40251(16) 0.0392(9) Uani 1 1 d . . .
O3 O 0.3759(5) 0.5522(6) 0.45477(18) 0.0669(13) Uani 1 1 d . . .
O4 O 0.2686(4) 0.5480(5) 0.3703(2) 0.0595(12) Uani 1 1 d . . .
O5 O 0.6024(5) 0.8459(5) 0.2139(2) 0.0596(11) Uani 1 1 d . A .
O6 O 0.5989(11) 0.6830(12) 0.1537(5) 0.0590(17) Uiso 0.50 1 d P A 1
O6A O 0.6539(11) 0.6482(12) 0.1462(5) 0.0590(17) Uiso 0.50 1 d P A 2
O7 O 0.4905(5) 0.3887(5) 0.2352(2) 0.0742(14) Uani 1 1 d . . .
O8 O 0.4279(6) 0.4490(6) 0.1406(3) 0.0927(18) Uani 1 1 d . . .
O9 O -0.1198(4) 0.8188(4) 0.14584(18) 0.0456(9) Uani 1 1 d . . .
O10 O -0.1835(4) 1.0294(5) 0.1973(2) 0.0565(11) Uani 1 1 d . . .
O11 O 0.2910(5) 0.8761(4) 0.38950(17) 0.0503(10) Uani 1 1 d . . .
O12 O 0.2128(4) 1.0692(4) 0.32535(16) 0.0398(8) Uani 1 1 d . . .
O13 O 0.8066(13) 0.3047(13) 0.1292(5) 0.095(3) Uiso 0.50 1 d P . .
O14 O 0.833(3) 0.367(3) 0.0019(10) 0.092(7) Uiso 0.25 1 d P . .
O15 O 0.920(3) 0.583(3) 0.0460(12) 0.102(7) Uiso 0.25 1 d P . .
N1 N 0.3750(5) 0.5513(5) 0.3967(2) 0.0397(11) Uani 1 1 d . . .
N2 N 0.4138(6) 0.4764(6) 0.1982(3) 0.0564(14) Uani 1 1 d . . .
N3 N 1.4046(4) 0.1700(4) 0.39666(19) 0.0332(9) Uani 1 1 d . . .
N4 N 1.1859(5) 0.2300(5) 0.4924(2) 0.0367(10) Uani 1 1 d . . .
N5 N 0.4431(5) 1.0900(5) 0.1353(2) 0.0435(11) Uani 1 1 d . . .
N6 N 0.6865(5) 1.0109(6) 0.0513(2) 0.0471(12) Uani 1 1 d . . .
C1 C 0.9466(6) 0.3831(5) 0.3575(2) 0.0349(11) Uani 1 1 d . . .
C2 C 0.7855(5) 0.4702(5) 0.3390(2) 0.0316(11) Uani 1 1 d . . .
C3 C 0.6525(5) 0.4800(5) 0.3769(2) 0.0321(11) Uani 1 1 d . . .
H3A H 0.6600 0.4360 0.4166 0.038 Uiso 1 1 calc R . .
C4 C 0.5095(5) 0.5545(5) 0.3558(2) 0.0300(11) Uani 1 1 d . . .
C5 C 0.4899(5) 0.6261(5) 0.2974(2) 0.0286(10) Uani 1 1 d . . .
C6 C 0.6230(5) 0.6267(5) 0.2621(2) 0.0328(11) Uani 1 1 d . A .
C7 C 0.7687(6) 0.5474(6) 0.2817(2) 0.0365(12) Uani 1 1 d . . .
H7 H 0.8568 0.5453 0.2565 0.044 Uiso 1 1 calc R . .
C8 C 0.6136(6) 0.7182(7) 0.2033(3) 0.0437(14) Uani 1 1 d . . .
C9 C 0.3365(5) 0.6988(5) 0.2697(2) 0.0294(10) Uani 1 1 d . . .
C10 C 0.3025(6) 0.6261(5) 0.2223(2) 0.0364(12) Uani 1 1 d . . .
C11 C 0.1665(5) 0.6881(6) 0.1933(2) 0.0362(12) Uani 1 1 d . . .
H11 H 0.1477 0.6349 0.1623 0.043 Uiso 1 1 calc R . .
C12 C 0.0604(5) 0.8300(6) 0.2116(2) 0.0307(11) Uani 1 1 d . . .
C13 C 0.0924(5) 0.9087(5) 0.2567(2) 0.0306(11) Uani 1 1 d . . .
H13 H 0.0221 1.0062 0.2674 0.037 Uiso 1 1 calc R . .
C14 C 0.2289(5) 0.8442(5) 0.2867(2) 0.0271(10) Uani 1 1 d . . .
C15 C -0.0921(6) 0.9011(6) 0.1830(2) 0.0377(12) Uani 1 1 d . . .
C16 C 0.2482(5) 0.9349(6) 0.3386(2) 0.0314(11) Uani 1 1 d . . .
C17 C 1.5057(6) 0.1516(6) 0.3439(3) 0.0431(13) Uani 1 1 d . . .
H17 H 1.4745 0.1464 0.3040 0.052 Uiso 1 1 calc R . .
C18 C 1.6534(6) 0.1401(7) 0.3461(3) 0.0492(14) Uani 1 1 d . . .
H18 H 1.7205 0.1297 0.3086 0.059 Uiso 1 1 calc R . .
C19 C 1.6997(6) 0.1441(6) 0.4047(3) 0.0482(15) Uani 1 1 d . . .
H19 H 1.8001 0.1347 0.4072 0.058 Uiso 1 1 calc R . .
C20 C 1.5997(6) 0.1620(6) 0.4598(3) 0.0420(13) Uani 1 1 d . . .
H20 H 1.6312 0.1644 0.4998 0.050 Uiso 1 1 calc R . .
C21 C 1.4495(6) 0.1765(5) 0.4545(2) 0.0322(11) Uani 1 1 d . . .
C22 C 1.3289(5) 0.2003(5) 0.5095(2) 0.0322(11) Uani 1 1 d . . .
C23 C 1.3550(7) 0.1892(6) 0.5730(3) 0.0424(13) Uani 1 1 d . . .
H23 H 1.4537 0.1680 0.5839 0.051 Uiso 1 1 calc R . .
C24 C 1.2322(7) 0.2099(6) 0.6204(3) 0.0485(14) Uani 1 1 d . . .
H24 H 1.2478 0.1997 0.6635 0.058 Uiso 1 1 calc R . .
C25 C 1.0867(7) 0.2460(7) 0.6023(3) 0.0544(16) Uani 1 1 d . . .
H25 H 1.0018 0.2643 0.6334 0.065 Uiso 1 1 calc R . .
C26 C 1.0676(6) 0.2548(6) 0.5385(3) 0.0461(14) Uani 1 1 d . . .
H26 H 0.9689 0.2789 0.5269 0.055 Uiso 1 1 calc R . .
C27 C 0.3236(7) 1.1256(8) 0.1831(3) 0.0567(17) Uani 1 1 d . . .
H27 H 0.3397 1.0725 0.2207 0.068 Uiso 1 1 calc R . .
C28 C 0.1798(8) 1.2374(9) 0.1778(4) 0.079(2) Uani 1 1 d . . .
H28 H 0.0982 1.2589 0.2108 0.095 Uiso 1 1 calc R . .
C29 C 0.1581(9) 1.3169(9) 0.1232(4) 0.085(2) Uani 1 1 d . . .
H29 H 0.0613 1.3945 0.1194 0.102 Uiso 1 1 calc R . .
C30 C 0.2766(8) 1.2841(8) 0.0741(4) 0.072(2) Uani 1 1 d . . .
H30 H 0.2612 1.3380 0.0368 0.086 Uiso 1 1 calc R . .
C31 C 0.4198(7) 1.1692(7) 0.0810(3) 0.0492(15) Uani 1 1 d . . .
C32 C 0.5582(7) 1.1218(7) 0.0335(3) 0.0487(15) Uani 1 1 d . . .
C33 C 0.5603(9) 1.1819(9) -0.0273(3) 0.074(2) Uani 1 1 d . . .
H33 H 0.4711 1.2585 -0.0396 0.089 Uiso 1 1 calc R . .
C34 C 0.6959(11) 1.1259(12) -0.0683(4) 0.093(3) Uani 1 1 d . . .
H34 H 0.6989 1.1638 -0.1091 0.112 Uiso 1 1 calc R . .
C35 C 0.8304(9) 1.0120(11) -0.0495(3) 0.079(2) Uani 1 1 d . . .
H35 H 0.9238 0.9744 -0.0768 0.095 Uiso 1 1 calc R . .
C36 C 0.8199(7) 0.9571(9) 0.0109(3) 0.0601(18) Uani 1 1 d . . .
H36 H 0.9079 0.8805 0.0240 0.072 Uiso 1 1 calc R . .

loop_
_atom_site_aniso_label
_atom_site_aniso_U_11
_atom_site_aniso_U_22
_atom_site_aniso_U_33
_atom_site_aniso_U_23
_atom_site_aniso_U_13
_atom_site_aniso_U_12
Cu1 0.0239(3) 0.0342(4) 0.0373(4) 0.0036(3) -0.0151(3) -0.0066(3)
Cu2 0.0338(4) 0.0549(5) 0.0354(4) 0.0164(3) -0.0177(3) -0.0212(3)
O1 0.0277(19) 0.041(2) 0.068(3) 0.0136(19) -0.0171(18) -0.0119(17)
O2 0.0274(18) 0.044(2) 0.044(2) 0.0133(17) -0.0189(16) -0.0095(16)
O3 0.051(3) 0.106(4) 0.033(2) 0.020(2) -0.0072(19) -0.025(3)
O4 0.032(2) 0.081(3) 0.071(3) 0.012(2) -0.013(2) -0.029(2)
O5 0.060(3) 0.052(3) 0.058(3) 0.021(2) -0.006(2) -0.018(2)
O7 0.074(3) 0.036(2) 0.097(4) 0.000(2) -0.037(3) -0.001(2)
O8 0.083(4) 0.078(4) 0.084(4) -0.040(3) -0.034(3) 0.006(3)
O9 0.036(2) 0.057(3) 0.047(2) 0.0006(19) -0.0222(17) -0.0174(19)
O10 0.036(2) 0.050(3) 0.072(3) 0.000(2) -0.030(2) -0.001(2)
O11 0.067(3) 0.042(2) 0.040(2) 0.0067(17) -0.0296(19) -0.016(2)
O12 0.045(2) 0.029(2) 0.041(2) 0.0021(15) -0.0172(17) -0.0083(17)
N1 0.029(2) 0.037(3) 0.045(3) 0.011(2) -0.007(2) -0.0058(19)
N2 0.048(3) 0.041(3) 0.075(4) -0.012(3) -0.029(3) -0.008(2)
N3 0.029(2) 0.033(2) 0.037(2) 0.0054(18) -0.0106(18) -0.0110(18)
N4 0.027(2) 0.037(2) 0.040(2) -0.0001(19) -0.0124(19) -0.0053(19)
N5 0.037(2) 0.057(3) 0.042(3) 0.016(2) -0.017(2) -0.023(2)
N6 0.044(3) 0.074(3) 0.037(3) 0.014(2) -0.016(2) -0.035(3)
C1 0.028(3) 0.031(3) 0.042(3) -0.001(2) -0.011(2) -0.006(2)
C2 0.026(2) 0.028(3) 0.039(3) 0.002(2) -0.014(2) -0.009(2)
C3 0.035(3) 0.027(3) 0.033(3) 0.006(2) -0.016(2) -0.009(2)
C4 0.020(2) 0.028(3) 0.039(3) 0.003(2) -0.010(2) -0.005(2)
C5 0.024(2) 0.027(3) 0.035(3) 0.000(2) -0.012(2) -0.008(2)
C6 0.029(3) 0.032(3) 0.036(3) 0.007(2) -0.017(2) -0.009(2)
C7 0.027(2) 0.043(3) 0.039(3) 0.005(2) -0.005(2) -0.014(2)
C8 0.029(3) 0.068(4) 0.035(3) 0.013(3) -0.014(2) -0.020(3)
C9 0.023(2) 0.034(3) 0.034(3) 0.009(2) -0.012(2) -0.012(2)
C10 0.031(3) 0.032(3) 0.043(3) -0.002(2) -0.015(2) -0.007(2)
C11 0.033(3) 0.039(3) 0.040(3) 0.002(2) -0.017(2) -0.016(2)
C12 0.026(2) 0.041(3) 0.027(2) 0.008(2) -0.011(2) -0.015(2)
C13 0.022(2) 0.030(3) 0.033(3) 0.007(2) -0.009(2) -0.003(2)
C14 0.021(2) 0.031(3) 0.029(2) 0.007(2) -0.0098(19) -0.009(2)
C15 0.027(3) 0.054(4) 0.033(3) 0.010(3) -0.014(2) -0.017(3)
C16 0.019(2) 0.040(3) 0.032(3) -0.002(2) -0.008(2) -0.008(2)
C17 0.042(3) 0.049(3) 0.041(3) 0.008(3) -0.014(3) -0.020(3)
C18 0.039(3) 0.051(4) 0.059(4) 0.013(3) -0.004(3) -0.022(3)
C19 0.034(3) 0.044(3) 0.076(4) 0.014(3) -0.017(3) -0.022(3)
C20 0.037(3) 0.039(3) 0.055(4) 0.006(3) -0.024(3) -0.016(2)
C21 0.032(3) 0.023(2) 0.042(3) 0.004(2) -0.015(2) -0.009(2)
C22 0.031(3) 0.022(2) 0.044(3) 0.001(2) -0.018(2) -0.008(2)
C23 0.052(3) 0.034(3) 0.044(3) 0.001(2) -0.022(3) -0.017(3)
C24 0.063(4) 0.044(3) 0.037(3) -0.002(2) -0.016(3) -0.019(3)
C25 0.047(4) 0.054(4) 0.046(4) -0.007(3) 0.003(3) -0.009(3)
C26 0.031(3) 0.049(4) 0.043(3) -0.004(3) -0.005(2) -0.002(3)
C27 0.049(4) 0.080(5) 0.040(3) 0.007(3) -0.013(3) -0.025(3)
C28 0.044(4) 0.097(6) 0.080(5) -0.001(5) -0.006(4) -0.013(4)
C29 0.048(4) 0.074(6) 0.114(7) 0.011(5) -0.033(5) -0.003(4)
C30 0.053(4) 0.080(5) 0.081(5) 0.030(4) -0.036(4) -0.022(4)
C31 0.049(3) 0.057(4) 0.049(3) 0.022(3) -0.027(3) -0.026(3)
C32 0.049(3) 0.068(4) 0.046(3) 0.025(3) -0.027(3) -0.037(3)
C33 0.083(5) 0.112(6) 0.056(4) 0.046(4) -0.031(4) -0.064(5)
C34 0.111(7) 0.161(9) 0.055(5) 0.043(5) -0.024(5) -0.101(7)
C35 0.077(5) 0.138(8) 0.046(4) 0.008(4) 0.002(4) -0.072(5)
C36 0.043(3) 0.102(6) 0.047(4) 0.007(3) -0.007(3) -0.043(4)

loop_
_atom_type_symbol
_atom_type_description
_atom_type_scat_dispersion_real
_atom_type_scat_dispersion_imag
_atom_type_scat_source
C C 0.0033 0.0016 'International Tables Vol C Tables 4.2.6.8 and 6.1.1.4'
H H 0.0000 0.0000 'International Tables Vol C Tables 4.2.6.8 and 6.1.1.4'
Cu Cu 0.3201 1.2651 'International Tables Vol C Tables 4.2.6.8 and 6.1.1.4'
N N 0.0061 0.0033 'International Tables Vol C Tables 4.2.6.8 and 6.1.1.4'
O O 0.0106 0.0060 'International Tables Vol C Tables 4.2.6.8 and 6.1.1.4'

loop_
_geom_angle_atom_site_label_1
_geom_angle_atom_site_label_2
_geom_angle_atom_site_label_3
_geom_angle
_geom_angle_site_symmetry_1
_geom_angle_site_symmetry_3
O2 Cu1 N3 163.15(16) . .
O2 Cu1 O12 92.45(15) . 1_645
N3 Cu1 O12 98.45(16) . 1_645
O2 Cu1 N4 95.00(15) . .
N3 Cu1 N4 81.88(17) . .
O12 Cu1 N4 150.19(17) 1_645 .
O2 Cu1 O1 59.58(13) . .
N3 Cu1 O1 108.42(14) . .
O12 Cu1 O1 85.09(14) 1_645 .
N4 Cu1 O1 123.34(16) . .
O2 Cu1 C1 30.77(15) . .
N3 Cu1 C1 136.55(17) . .
O12 Cu1 C1 87.49(15) 1_645 .
N4 Cu1 C1 112.86(17) . .
O1 Cu1 C1 28.84(14) . .
O5 Cu2 N5 94.78(18) . .
O5 Cu2 O9 89.83(17) . 1_655
N5 Cu2 O9 168.18(18) . 1_655
O5 Cu2 N6 167.15(19) . .
N5 Cu2 N6 81.39(19) . .
O9 Cu2 N6 96.33(17) 1_655 .
C1 O1 Cu1 79.1(3) . .
C1 O2 Cu1 97.9(3) . .
C8 O5 Cu2 114.0(4) . .
C15 O9 Cu2 101.8(3) . 1_455
C16 O12 Cu1 115.1(3) . 1_465
O3 N1 O4 124.1(5) . .
O3 N1 C4 118.0(4) . .
O4 N1 C4 117.9(4) . .
O7 N2 O8 123.1(6) . .
O7 N2 C10 119.2(5) . .
O8 N2 C10 117.7(5) . .
C17 N3 C21 119.0(4) . .
C17 N3 Cu1 126.2(3) . .
C21 N3 Cu1 114.7(3) . .
C26 N4 C22 118.8(4) . .
C26 N4 Cu1 126.5(4) . .
C22 N4 Cu1 114.0(3) . .
C27 N5 C31 118.9(5) . .
C27 N5 Cu2 125.6(4) . .
C31 N5 Cu2 115.4(4) . .
C32 N6 C36 120.1(5) . .
C32 N6 Cu2 114.4(4) . .
C36 N6 Cu2 125.5(4) . .
O1 C1 O2 123.3(4) . .
O1 C1 C2 120.6(4) . .
O2 C1 C2 116.1(4) . .
O1 C1 Cu1 72.1(3) . .
O2 C1 Cu1 51.3(2) . .
C2 C1 Cu1 166.5(4) . .
C3 C2 C7 118.4(4) . .
C3 C2 C1 122.7(4) . .
C7 C2 C1 118.9(4) . .
C4 C3 C2 120.0(4) . .
C4 C3 H3A 120.0 . .
C2 C3 H3A 120.0 . .
C3 C4 C5 122.8(4) . .
C3 C4 N1 116.7(4) . .
C5 C4 N1 120.4(4) . .
C6 C5 C4 116.8(4) . .
C6 C5 C9 118.5(4) . .
C4 C5 C9 124.7(4) . .
C7 C6 C5 120.7(4) . .
C7 C6 C8 117.6(4) . .
C5 C6 C8 121.7(4) . .
C6 C7 C2 121.0(5) . .
C6 C7 H7 119.5 . .
C2 C7 H7 119.5 . .
O6 C8 O5 121.2(7) . .
O6 C8 O6A 21.6(7) . .
O5 C8 O6A 125.6(7) . .
O6 C8 C6 123.5(8) . .
O5 C8 C6 114.7(5) . .
O6A C8 C6 117.7(7) . .
C10 C9 C14 117.2(4) . .
C10 C9 C5 120.6(4) . .
C14 C9 C5 122.0(4) . .
C11 C10 C9 123.6(5) . .
C11 C10 N2 115.2(4) . .
C9 C10 N2 121.1(4) . .
C12 C11 C10 118.3(5) . .
C12 C11 H11 120.8 . .
C10 C11 H11 120.8 . .
C11 C12 C13 120.0(4) . .
C11 C12 C15 120.5(4) . .
C13 C12 C15 119.6(5) . .
C12 C13 C14 121.3(5) . .
C12 C13 H13 119.4 . .
C14 C13 H13 119.4 . .
C9 C14 C13 119.5(4) . .
C9 C14 C16 123.0(4) . .
C13 C14 C16 117.4(4) . .
O10 C15 O9 123.2(4) . .
O10 C15 C12 120.4(5) . .
O9 C15 C12 116.4(5) . .
O11 C16 O12 126.2(5) . .
O11 C16 C14 119.0(4) . .
O12 C16 C14 114.8(4) . .
N3 C17 C18 122.6(5) . .
N3 C17 H17 118.7 . .
C18 C17 H17 118.7 . .
C19 C18 C17 118.4(5) . .
C19 C18 H18 120.8 . .
C17 C18 H18 120.8 . .
C18 C19 C20 120.6(5) . .
C18 C19 H19 119.7 . .
C20 C19 H19 119.7 . .
C19 C20 C21 118.5(5) . .
C19 C20 H20 120.8 . .
C21 C20 H20 120.8 . .
N3 C21 C20 120.9(5) . .
N3 C21 C22 114.9(4) . .
C20 C21 C22 124.2(5) . .
N4 C22 C23 121.4(5) . .
N4 C22 C21 113.8(4) . .
C23 C22 C21 124.8(4) . .
C22 C23 C24 119.2(5) . .
C22 C23 H23 120.4 . .
C24 C23 H23 120.4 . .
C25 C24 C23 118.6(5) . .
C25 C24 H24 120.7 . .
C23 C24 H24 120.7 . .
C26 C25 C24 119.7(6) . .
C26 C25 H25 120.1 . .
C24 C25 H25 120.1 . .
N4 C26 C25 122.2(5) . .
N4 C26 H26 118.9 . .
C25 C26 H26 118.9 . .
N5 C27 C28 121.8(6) . .
N5 C27 H27 119.1 . .
C28 C27 H27 119.1 . .
C29 C28 C27 118.8(7) . .
C29 C28 H28 120.6 . .
C27 C28 H28 120.6 . .
C28 C29 C30 120.8(6) . .
C28 C29 H29 119.6 . .
C30 C29 H29 119.6 . .
C29 C30 C31 118.7(6) . .
C29 C30 H30 120.6 . .
C31 C30 H30 120.6 . .
N5 C31 C30 121.0(6) . .
N5 C31 C32 113.7(5) . .
C30 C31 C32 125.4(5) . .
N6 C32 C33 120.9(6) . .
N6 C32 C31 115.1(5) . .
C33 C32 C31 124.0(6) . .
C34 C33 C32 118.6(7) . .
C34 C33 H33 120.7 . .
C32 C33 H33 120.7 . .
C33 C34 C35 120.6(7) . .
C33 C34 H34 119.7 . .
C35 C34 H34 119.7 . .
C36 C35 C34 117.8(7) . .
C36 C35 H35 121.1 . .
C34 C35 H35 121.1 . .
N6 C36 C35 122.0(6) . .
N6 C36 H36 119.0 . .
C35 C36 H36 119.0 . .

loop_
_geom_bond_atom_site_label_1
_geom_bond_atom_site_label_2
_geom_bond_distance
_geom_bond_site_symmetry_2
Cu1 O2 1.958(3) .
Cu1 N3 1.970(4) .
Cu1 O12 1.971(3) 1_645
Cu1 N4 1.985(4) .
Cu1 O1 2.407(3) .
Cu1 C1 2.484(5) .
Cu2 O5 1.936(4) .
Cu2 N5 1.962(4) .
Cu2 O9 1.975(3) 1_655
Cu2 N6 1.986(4) .
O1 C1 1.220(6) .
O2 C1 1.283(6) .
O3 N1 1.220(5) .
O4 N1 1.227(5) .
O5 C8 1.257(7) .
O6 C8 1.149(12) .
O6A C8 1.331(12) .
O7 N2 1.210(6) .
O8 N2 1.223(7) .
O9 C15 1.272(6) .
O9 Cu2 1.975(3) 1_455
O10 C15 1.222(7) .
O11 C16 1.234(6) .
O12 C16 1.268(6) .
O12 Cu1 1.971(3) 1_465
N1 C4 1.466(6) .
N2 C10 1.473(7) .
N3 C17 1.338(7) .
N3 C21 1.347(6) .
N4 C26 1.333(7) .
N4 C22 1.360(6) .
N5 C27 1.352(7) .
N5 C31 1.358(6) .
N6 C32 1.342(7) .
N6 C36 1.343(7) .
C1 C2 1.503(6) .
C2 C3 1.379(7) .
C2 C7 1.401(7) .
C3 C4 1.369(6) .
C3 H3A 0.9300 .
C4 C5 1.396(6) .
C5 C6 1.392(6) .
C5 C9 1.513(6) .
C6 C7 1.384(6) .
C6 C8 1.506(7) .
C7 H7 0.9300 .
C9 C10 1.390(7) .
C9 C14 1.398(7) .
C10 C11 1.388(6) .
C11 C12 1.375(7) .
C11 H11 0.9300 .
C12 C13 1.384(7) .
C12 C15 1.514(6) .
C13 C14 1.403(6) .
C13 H13 0.9300 .
C14 C16 1.510(7) .
C17 C18 1.372(7) .
C17 H17 0.9300 .
C18 C19 1.361(8) .
C18 H18 0.9300 .
C19 C20 1.369(8) .
C19 H19 0.9300 .
C20 C21 1.397(7) .
C20 H20 0.9300 .
C21 C22 1.472(7) .
C22 C23 1.378(7) .
C23 C24 1.388(8) .
C23 H23 0.9300 .
C24 C25 1.377(8) .
C24 H24 0.9300 .
C25 C26 1.370(8) .
C25 H25 0.9300 .
C26 H26 0.9300 .
C27 C28 1.366(9) .
C27 H27 0.9300 .
C28 C29 1.364(10) .
C28 H28 0.9300 .
C29 C30 1.365(11) .
C29 H29 0.9300 .
C30 C31 1.381(8) .
C30 H30 0.9300 .
C31 C32 1.459(8) .
C32 C33 1.399(8) .
C33 C34 1.363(11) .
C33 H33 0.9300 .
C34 C35 1.398(11) .
C34 H34 0.9300 .
C35 C36 1.377(8) .
C35 H35 0.9300 .
C36 H36 0.9300 .

loop_
_geom_torsion_atom_site_label_1
_geom_torsion_atom_site_label_2
_geom_torsion_atom_site_label_3
_geom_torsion_atom_site_label_4
_geom_torsion
_geom_torsion_site_symmetry_1
O2 Cu1 O1 C1 -2.0(3) .
N3 Cu1 O1 C1 -169.0(3) .
O12 Cu1 O1 C1 93.7(3) 1_645
N4 Cu1 O1 C1 -76.7(3) .
N3 Cu1 O2 C1 49.5(7) .
O12 Cu1 O2 C1 -80.9(3) 1_645
N4 Cu1 O2 C1 128.0(3) .
O1 Cu1 O2 C1 1.9(3) .
N5 Cu2 O5 C8 111.9(4) .
O9 Cu2 O5 C8 -79.0(4) 1_655
N6 Cu2 O5 C8 39.9(10) .
O2 Cu1 N3 C17 -93.6(7) .
O12 Cu1 N3 C17 36.2(4) 1_645
N4 Cu1 N3 C17 -173.9(5) .
O1 Cu1 N3 C17 -51.4(5) .
C1 Cu1 N3 C17 -59.1(5) .
O2 Cu1 N3 C21 83.0(6) .
O12 Cu1 N3 C21 -147.2(3) 1_645
N4 Cu1 N3 C21 2.7(3) .
O1 Cu1 N3 C21 125.2(3) .
C1 Cu1 N3 C21 117.5(3) .
O2 Cu1 N4 C26 19.6(5) .
N3 Cu1 N4 C26 -177.1(5) .
O12 Cu1 N4 C26 -84.2(5) 1_645
O1 Cu1 N4 C26 76.2(5) .
C1 Cu1 N4 C26 45.6(5) .
O2 Cu1 N4 C22 -170.3(3) .
N3 Cu1 N4 C22 -7.0(3) .
O12 Cu1 N4 C22 85.8(5) 1_645
O1 Cu1 N4 C22 -113.7(3) .
C1 Cu1 N4 C22 -144.4(3) .
O5 Cu2 N5 C27 14.1(5) .
O9 Cu2 N5 C27 -98.6(9) 1_655
N6 Cu2 N5 C27 -178.3(5) .
O5 Cu2 N5 C31 -169.2(4) .
O9 Cu2 N5 C31 78.1(9) 1_655
N6 Cu2 N5 C31 -1.6(4) .
O5 Cu2 N6 C32 74.2(10) .
N5 Cu2 N6 C32 0.8(4) .
O9 Cu2 N6 C32 -167.5(4) 1_655
O5 Cu2 N6 C36 -104.5(9) .
N5 Cu2 N6 C36 -178.0(5) .
O9 Cu2 N6 C36 13.7(5) 1_655
Cu1 O1 C1 O2 3.2(5) .
Cu1 O1 C1 C2 -175.0(5) .
Cu1 O2 C1 O1 -3.9(6) .
Cu1 O2 C1 C2 174.4(4) .
O2 Cu1 C1 O1 176.6(5) .
N3 Cu1 C1 O1 15.3(4) .
O12 Cu1 C1 O1 -84.4(3) 1_645
N4 Cu1 C1 O1 118.1(3) .
N3 Cu1 C1 O2 -161.3(3) .
O12 Cu1 C1 O2 99.1(3) 1_645
N4 Cu1 C1 O2 -58.5(3) .
O1 Cu1 C1 O2 -176.6(5) .
O2 Cu1 C1 C2 -22.1(14) .
N3 Cu1 C1 C2 176.6(15) .
O12 Cu1 C1 C2 77.0(16) 1_645
N4 Cu1 C1 C2 -80.5(16) .
O1 Cu1 C1 C2 161.4(17) .
O1 C1 C2 C3 -166.2(5) .
O2 C1 C2 C3 15.4(7) .
Cu1 C1 C2 C3 34.5(18) .
O1 C1 C2 C7 12.3(7) .
O2 C1 C2 C7 -166.0(5) .
Cu1 C1 C2 C7 -147.0(14) .
C7 C2 C3 C4 4.9(7) .
C1 C2 C3 C4 -176.6(5) .
C2 C3 C4 C5 -1.7(7) .
C2 C3 C4 N1 175.8(4) .
O3 N1 C4 C3 35.1(7) .
O4 N1 C4 C3 -144.9(5) .
O3 N1 C4 C5 -147.3(5) .
O4 N1 C4 C5 32.6(7) .
C3 C4 C5 C6 -3.8(7) .
N1 C4 C5 C6 178.8(4) .
C3 C4 C5 C9 174.7(5) .
N1 C4 C5 C9 -2.8(7) .
C4 C5 C6 C7 6.0(7) .
C9 C5 C6 C7 -172.5(5) .
C4 C5 C6 C8 -171.2(5) .
C9 C5 C6 C8 10.3(7) .
C5 C6 C7 C2 -3.0(8) .
C8 C6 C7 C2 174.4(5) .
C3 C2 C7 C6 -2.6(8) .
C1 C2 C7 C6 178.8(5) .
Cu2 O5 C8 O6 -27.3(9) .
Cu2 O5 C8 O6A -1.9(8) .
Cu2 O5 C8 C6 161.4(3) .
C7 C6 C8 O6 103.1(8) .
C5 C6 C8 O6 -79.6(9) .
C7 C6 C8 O5 -85.8(6) .
C5 C6 C8 O5 91.5(6) .
C7 C6 C8 O6A 78.9(8) .
C5 C6 C8 O6A -103.9(7) .
C6 C5 C9 C10 78.7(6) .
C4 C5 C9 C10 -99.7(6) .
C6 C5 C9 C14 -96.4(6) .
C4 C5 C9 C14 85.1(6) .
C14 C9 C10 C11 -2.4(8) .
C5 C9 C10 C11 -177.7(5) .
C14 C9 C10 N2 175.9(5) .
C5 C9 C10 N2 0.5(8) .
O7 N2 C10 C11 -145.3(6) .
O8 N2 C10 C11 37.4(8) .
O7 N2 C10 C9 36.3(8) .
O8 N2 C10 C9 -141.0(6) .
C9 C10 C11 C12 1.0(8) .
N2 C10 C11 C12 -177.3(5) .
C10 C11 C12 C13 1.7(7) .
C10 C11 C12 C15 -178.0(5) .
C11 C12 C13 C14 -2.9(7) .
C15 C12 C13 C14 176.8(4) .
C10 C9 C14 C13 1.1(7) .
C5 C9 C14 C13 176.4(4) .
C10 C9 C14 C16 178.2(4) .
C5 C9 C14 C16 -6.5(7) .
C12 C13 C14 C9 1.5(7) .
C12 C13 C14 C16 -175.8(4) .
Cu2 O9 C15 O10 -11.2(6) 1_455
Cu2 O9 C15 C12 166.7(3) 1_455
C11 C12 C15 O10 -176.9(5) .
C13 C12 C15 O10 3.4(7) .
C11 C12 C15 O9 5.1(7) .
C13 C12 C15 O9 -174.5(4) .
Cu1 O12 C16 O11 -12.4(6) 1_465
Cu1 O12 C16 C14 165.3(3) 1_465
C9 C14 C16 O11 -43.3(7) .
C13 C14 C16 O11 133.8(5) .
C9 C14 C16 O12 138.8(4) .
C13 C14 C16 O12 -44.1(6) .
C21 N3 C17 C18 -0.5(8) .
Cu1 N3 C17 C18 176.0(4) .
N3 C17 C18 C19 1.6(9) .
C17 C18 C19 C20 -1.2(9) .
C18 C19 C20 C21 -0.3(8) .
C17 N3 C21 C20 -1.0(7) .
Cu1 N3 C21 C20 -177.9(4) .
C17 N3 C21 C22 178.7(4) .
Cu1 N3 C21 C22 1.8(5) .
C19 C20 C21 N3 1.4(7) .
C19 C20 C21 C22 -178.3(5) .
C26 N4 C22 C23 2.8(7) .
Cu1 N4 C22 C23 -168.1(4) .
C26 N4 C22 C21 -179.4(5) .
Cu1 N4 C22 C21 9.7(5) .
N3 C21 C22 N4 -7.7(6) .
C20 C21 C22 N4 172.0(5) .
N3 C21 C22 C23 170.1(5) .
C20 C21 C22 C23 -10.2(8) .
N4 C22 C23 C24 -0.5(7) .
C21 C22 C23 C24 -178.1(5) .
C22 C23 C24 C25 -2.2(8) .
C23 C24 C25 C26 2.6(9) .
C22 N4 C26 C25 -2.5(8) .
Cu1 N4 C26 C25 167.2(5) .
C24 C25 C26 N4 -0.2(9) .
C31 N5 C27 C28 0.9(10) .
Cu2 N5 C27 C28 177.5(6) .
N5 C27 C28 C29 -1.4(12) .
C27 C28 C29 C30 1.2(13) .
C28 C29 C30 C31 -0.5(13) .
C27 N5 C31 C30 -0.2(9) .
Cu2 N5 C31 C30 -177.1(5) .
C27 N5 C31 C32 179.0(5) .
Cu2 N5 C31 C32 2.1(6) .
C29 C30 C31 N5 0.0(11) .
C29 C30 C31 C32 -179.1(7) .
C36 N6 C32 C33 0.8(9) .
Cu2 N6 C32 C33 -178.1(5) .
C36 N6 C32 C31 179.0(5) .
Cu2 N6 C32 C31 0.1(7) .
N5 C31 C32 N6 -1.4(8) .
C30 C31 C32 N6 177.7(6) .
N5 C31 C32 C33 176.7(6) .
C30 C31 C32 C33 -4.2(10) .
N6 C32 C33 C34 -0.3(10) .
C31 C32 C33 C34 -178.3(7) .
C32 C33 C34 C35 -0.7(12) .
C33 C34 C35 C36 1.2(12) .
C32 N6 C36 C35 -0.2(10) .
Cu2 N6 C36 C35 178.5(5) .
C34 C35 C36 N6 -0.7(11) .
